data_4501859
loop_
_publ_author_name
'Du, Zi-Yi'
'Wen, He-Rui'
'Liu, Cai-Ming'
'Sun, Yu-Hui'
'Lu, Ying-Bing'
'Xie, Yong-Rong'

_publ_section_title
;
 Layered Iron(III) and Cobalt(II) Phosphonates Decorated by Hydrophilic
 Sulfone Groups: Syntheses, Structures and Magnetic Properties
;
_journal_issue 8
_journal_name_full 'Crystal Growth &amp; Design'
_journal_page_first 3721
_journal_paper_doi 10.1021/cg100559c
_journal_volume 10
_journal_year 2010
_chemical_formula_sum 'C2 H8 Fe O7 P S'
_chemical_formula_weight 262.96
_chemical_name_systematic
; 
 ? 
;
_space_group_IT_number 14
_symmetry_cell_setting monoclinic
_symmetry_space_group_name_Hall '-P 2ybc'
_symmetry_space_group_name_H-M 'P 1 21/c 1'
_atom_sites_solution_hydrogens geom
_atom_sites_solution_primary direct
_atom_sites_solution_secondary difmap
_audit_creation_method SHELXL-97
_cell_angle_alpha 90.00
_cell_angle_beta 111.845(7)
_cell_angle_gamma 90.00
_cell_formula_units_Z 4
_cell_length_a 11.935(7)
_cell_length_b 7.395(4)
_cell_length_c 9.756(6)
_cell_measurement_reflns_used 775
_cell_measurement_temperature 296(2)
_cell_measurement_theta_max 26.37
_cell_measurement_theta_min 3.31
_cell_volume 799.2(8)
_computing_cell_refinement 'Bruker SMART'
_computing_data_collection 'Bruker SMART'
_computing_data_reduction 'Bruker SAINT'
_computing_molecular_graphics 'Bruker SHELXTL'
_computing_publication_material 'Bruker SHELXTL'
_computing_structure_refinement 'SHELXL-97 (Sheldrick, 1997)'
_computing_structure_solution 'SHELXS-97 (Sheldrick, 1990)'
_diffrn_ambient_temperature 296(2)
_diffrn_measured_fraction_theta_full 0.962
_diffrn_measured_fraction_theta_max 0.962
_diffrn_measurement_device_type 'CCD area detector'
_diffrn_measurement_method 'phi and omega scans'
_diffrn_radiation_monochromator graphite
_diffrn_radiation_source 'fine-focus sealed tube'
_diffrn_radiation_type MoK\a
_diffrn_radiation_wavelength 0.71073
_diffrn_reflns_av_R_equivalents 0.0617
_diffrn_reflns_av_sigmaI/netI 0.0900
_diffrn_reflns_limit_h_max 15
_diffrn_reflns_limit_h_min -14
_diffrn_reflns_limit_k_max 9
_diffrn_reflns_limit_k_min -9
_diffrn_reflns_limit_l_max 12
_diffrn_reflns_limit_l_min -12
_diffrn_reflns_number 5114
_diffrn_reflns_theta_full 26.84
_diffrn_reflns_theta_max 26.84
_diffrn_reflns_theta_min 3.31
_exptl_absorpt_coefficient_mu 2.346
_exptl_absorpt_correction_T_max 0.9416
_exptl_absorpt_correction_T_min 0.7205
_exptl_absorpt_correction_type multi-scan
_exptl_absorpt_process_details 'SADABS (Bruker, 2008)'
_exptl_crystal_colour orange
_exptl_crystal_density_diffrn 2.185
_exptl_crystal_density_method 'not measured'
_exptl_crystal_description plate
_exptl_crystal_F_000 532
_exptl_crystal_size_max 0.20
_exptl_crystal_size_mid 0.10
_exptl_crystal_size_min 0.02
_refine_diff_density_max 0.879
_refine_diff_density_min -0.956
_refine_diff_density_rms 0.165
_refine_ls_extinction_method none
_refine_ls_goodness_of_fit_ref 1.047
_refine_ls_hydrogen_treatment mixed
_refine_ls_matrix_type full
_refine_ls_number_parameters 112
_refine_ls_number_reflns 1665
_refine_ls_number_restraints 1
_refine_ls_restrained_S_all 1.047
_refine_ls_R_factor_all 0.0781
_refine_ls_R_factor_gt 0.0587
_refine_ls_shift/su_max 0.000
_refine_ls_shift/su_mean 0.000
_refine_ls_structure_factor_coef Fsqd
_refine_ls_weighting_details 'calc w=1/[\s^2^(Fo^2^)+(0.0697P)^2^+0.5610P] where P=(Fo^2^+2Fc^2^)/3'
_refine_ls_weighting_scheme calc
_refine_ls_wR_factor_gt 0.1436
_refine_ls_wR_factor_ref 0.1550
_reflns_number_gt 1241
_reflns_number_total 1665
_reflns_threshold_expression >2sigma(I)
_cod_data_source_file cg100559c_si_002.cif
_cod_data_source_block 1
_cod_depositor_comments
;
The following automatic conversions were performed:

'_symmetry_cell_setting' value 'Monoclinic' changed to 'monoclinic'
according to /home/saulius/struct/CIF-dictionaries/cif_core.dic
dictionary named 'cif_core.dic' version 2.4.2 from
2011-04-26.

'_exptl_absorpt_correction_type' value 'Multi-scan'
changed to 'multi-scan' according to
/home/saulius/struct/CIF-dictionaries/cif_core.dic dictionary named
'cif_core.dic' version 2.4.2 from 2011-04-26.

Automatic conversion script
Id: cif_fix_values 1715 2011-07-08 13:25:40Z adriana 
;
_cod_original_sg_symbol_H-M P2(1)/c
_cod_database_code 4501859

loop_
_symmetry_equiv_pos_as_xyz
'x, y, z'
'-x, y+1/2, -z+1/2'
'-x, -y, -z'
'x, -y-1/2, z-1/2'

loop_
_atom_site_label
_atom_site_type_symbol
_atom_site_fract_x
_atom_site_fract_y
_atom_site_fract_z
_atom_site_U_iso_or_equiv
_atom_site_adp_type
_atom_site_occupancy
_atom_site_symmetry_multiplicity
_atom_site_calc_flag
_atom_site_refinement_flags
Fe1 Fe 0.00192(6) 0.13980(9) 0.75592(8) 0.0159(3) Uani 1 1 d .
S1 S -0.38039(13) 0.35563(19) 0.84627(17) 0.0242(4) Uani 1 1 d .
P1 P -0.15449(12) 0.11562(17) 0.96112(16) 0.0159(4) Uani 1 1 d .
C1 C -0.3139(5) 0.1468(7) 0.9224(6) 0.0214(12) Uani 1 1 d .
H1A H -0.3574 0.0517 0.8551 0.026 Uiso 1 1 calc R
H1B H -0.3268 0.1289 1.0138 0.026 Uiso 1 1 calc R
C2 C -0.3370(6) 0.5107(9) 0.9930(7) 0.0389(16) Uani 1 1 d .
H2A H -0.3708 0.6272 0.9573 0.058 Uiso 1 1 calc R
H2B H -0.2505 0.5195 1.0346 0.058 Uiso 1 1 calc R
H2C H -0.3659 0.4703 1.0675 0.058 Uiso 1 1 calc R
O1 O -0.1378(3) 0.0989(5) 0.8141(4) 0.0212(9) Uani 1 1 d .
O2 O -0.1225(3) -0.0624(5) 1.0460(4) 0.0209(8) Uani 1 1 d .
O3 O -0.0886(3) 0.2804(5) 1.0483(4) 0.0192(8) Uani 1 1 d .
O4 O -0.3307(4) 0.4152(5) 0.7400(5) 0.0326(10) Uani 1 1 d .
O5 O -0.5100(4) 0.3311(6) 0.7918(6) 0.0421(12) Uani 1 1 d .
O6 O -0.0112(4) -0.1074(5) 0.6751(4) 0.0207(9) Uani 1 1 d D
H6A H 0.000(6) -0.119(8) 0.595(4) 0.031 Uiso 1 1 d D
O1W O 0.1556(4) 0.1839(6) 0.7001(5) 0.0297(10) Uani 1 1 d .

loop_
_atom_site_aniso_label
_atom_site_aniso_U_11
_atom_site_aniso_U_22
_atom_site_aniso_U_33
_atom_site_aniso_U_23
_atom_site_aniso_U_13
_atom_site_aniso_U_12
Fe1 0.0153(4) 0.0113(4) 0.0195(5) 0.0003(3) 0.0047(3) 0.0008(3)
S1 0.0175(7) 0.0263(7) 0.0275(8) 0.0048(6) 0.0068(6) 0.0057(6)
P1 0.0128(7) 0.0131(6) 0.0195(8) -0.0009(5) 0.0033(5) -0.0010(5)
C1 0.017(3) 0.021(3) 0.024(3) 0.004(2) 0.004(2) 0.000(2)
C2 0.038(4) 0.035(4) 0.042(4) 0.000(3) 0.013(3) 0.016(3)
O1 0.0167(19) 0.0228(19) 0.024(2) -0.0044(17) 0.0069(16) -0.0013(16)
O2 0.0165(19) 0.0161(18) 0.025(2) 0.0049(16) 0.0020(16) -0.0005(16)
O3 0.0183(19) 0.0161(18) 0.021(2) -0.0008(16) 0.0043(15) -0.0013(16)
O4 0.039(3) 0.028(2) 0.030(3) 0.0047(19) 0.011(2) 0.0028(19)
O5 0.019(2) 0.041(3) 0.058(3) 0.011(2) 0.005(2) 0.009(2)
O6 0.023(2) 0.0137(18) 0.024(2) -0.0003(16) 0.0070(18) 0.0008(15)
O1W 0.021(2) 0.025(2) 0.048(3) 0.008(2) 0.019(2) -0.0002(18)

loop_
_atom_type_symbol
_atom_type_description
_atom_type_scat_dispersion_real
_atom_type_scat_dispersion_imag
_atom_type_scat_source
C C 0.0033 0.0016 'International Tables Vol C Tables 4.2.6.8 and 6.1.1.4'
H H 0.0000 0.0000 'International Tables Vol C Tables 4.2.6.8 and 6.1.1.4'
O O 0.0106 0.0060 'International Tables Vol C Tables 4.2.6.8 and 6.1.1.4'
P P 0.1023 0.0942 'International Tables Vol C Tables 4.2.6.8 and 6.1.1.4'
S S 0.1246 0.1234 'International Tables Vol C Tables 4.2.6.8 and 6.1.1.4'
Fe Fe 0.3463 0.8444 'International Tables Vol C Tables 4.2.6.8 and 6.1.1.4'

loop_
_geom_angle_atom_site_label_1
_geom_angle_atom_site_label_2
_geom_angle_atom_site_label_3
_geom_angle
_geom_angle_site_symmetry_1
_geom_angle_site_symmetry_3
O6 Fe1 O1 91.30(16) . .
O6 Fe1 O6 176.66(8) . 2_556
O1 Fe1 O6 89.63(16) . 2_556
O6 Fe1 O3 86.30(16) . 4_565
O1 Fe1 O3 98.11(16) . 4_565
O6 Fe1 O3 90.39(16) 2_556 4_565
O6 Fe1 O2 92.43(16) . 3_557
O1 Fe1 O2 93.39(16) . 3_557
O6 Fe1 O2 90.71(16) 2_556 3_557
O3 Fe1 O2 168.46(15) 4_565 3_557
O6 Fe1 O1W 89.29(17) . .
O1 Fe1 O1W 178.29(16) . .
O6 Fe1 O1W 89.86(17) 2_556 .
O3 Fe1 O1W 83.53(16) 4_565 .
O2 Fe1 O1W 84.98(17) 3_557 .
O4 S1 O5 116.3(3) . .
O4 S1 C2 108.2(3) . .
O5 S1 C2 109.4(3) . .
O4 S1 C1 109.1(3) . .
O5 S1 C1 107.2(3) . .
C2 S1 C1 106.1(3) . .
O1 P1 O3 111.6(2) . .
O1 P1 O2 110.3(2) . .
O3 P1 O2 114.4(2) . .
O1 P1 C1 108.0(3) . .
O3 P1 C1 107.3(2) . .
O2 P1 C1 104.7(2) . .
S1 C1 P1 118.1(3) . .
P1 O1 Fe1 132.7(2) . .
P1 O2 Fe1 135.3(2) . 3_557
P1 O3 Fe1 140.6(2) . 4_566
Fe1 O6 Fe1 138.9(2) . 2_546

loop_
_geom_bond_atom_site_label_1
_geom_bond_atom_site_label_2
_geom_bond_distance
_geom_bond_site_symmetry_2
Fe1 O6 1.974(4) .
Fe1 O1 1.975(4) .
Fe1 O6 1.976(4) 2_556
Fe1 O3 1.997(4) 4_565
Fe1 O2 2.016(4) 3_557
Fe1 O1W 2.123(4) .
S1 O4 1.441(4) .
S1 O5 1.448(5) .
S1 C2 1.756(7) .
S1 C1 1.768(5) .
P1 O1 1.524(4) .
P1 O3 1.526(4) .
P1 O2 1.526(4) .
P1 C1 1.811(6) .
O2 Fe1 2.016(4) 3_557
O3 Fe1 1.997(4) 4_566
O6 Fe1 1.976(4) 2_546
